data_2311470
loop_
_publ_author_name
'Shawkataly, Omar Bin'
'Sirat, Siti Syaida'
'Jotani, Mukesh M.'
'Tiekink, Edward R. T.'

_publ_section_title
;
 [\m<sub>2</sub>-Bis(di-phenyl-phosphan-yl)hexa-ne]bis-[undeca-carbonyl-<i>triangulo</i>-triruthenium(3
 <i>Ru</i>-<i>Ru</i>)] hexane monosolvate: crystal structure and Hirshfeld
 surface analysis.
;
_journal_coeditor_code HB7713
_journal_issue 'Pt 11'
_journal_name_full 'Acta crystallographica. Section E, Crystallographic communications'
_journal_page_first 1652
_journal_page_last 1657
_journal_paper_doi 10.1107/S2056989017014517
_journal_volume 73
_journal_year 2017
_chemical_formula_iupac '[Ru6 (C30 H32 P2) (C O)22], C6 H14'
_chemical_formula_moiety 'C52 H32 O22 P2 Ru6, C6 H14'
_chemical_formula_sum 'C58 H46 O22 P2 Ru6'
_chemical_formula_weight 1763.31
_chemical_name_systematic
'[\m~2~-Bis(diphenylphosphanyl)hexane]bis[undecacarbonyl-<i>triangulo</i>-triruthenium(3 <i>Ru</i>---<i>Ru</i>)] hexane monosolvate'
_space_group_crystal_system monoclinic
_space_group_IT_number 14
_space_group_name_Hall '-P 2ybc'
_space_group_name_H-M_alt 'P 1 21/c 1'
_atom_sites_solution_hydrogens geom
_audit_creation_method SHELXL-2014/7
_cell_angle_alpha 90
_cell_angle_beta 93.6530(10)
_cell_angle_gamma 90
_cell_formula_units_Z 4
_cell_length_a 14.5323(4)
_cell_length_b 23.3731(6)
_cell_length_c 19.1883(4)
_cell_measurement_reflns_used 9961
_cell_measurement_temperature 100(2)
_cell_measurement_theta_max 30.50
_cell_measurement_theta_min 2.30
_cell_volume 6504.3(3)
_computing_cell_refinement
;
SAINT (Bruker, 2009)
;
_computing_data_collection
;
APEX2 (Bruker, 2009)
;
_computing_data_reduction
;
SAINT (Bruker, 2009)
;
_computing_molecular_graphics
;
ORTEP-3 for Windows (Farrugia, 2012) and DIAMOND (Brandenburg,
2006)
;
_computing_publication_material
;
publCIF (Westrip, 2010)
;
_computing_structure_refinement
;
SHELXL2014 (Sheldrick, 2015)
;
_computing_structure_solution
;
SHELXS (Sheldrick, 2008)
;
_diffrn_ambient_temperature 100(2)
_diffrn_measured_fraction_theta_full 0.999
_diffrn_measured_fraction_theta_max 0.993
_diffrn_measurement_device_type
;
Bruker SMART APEXII CCD area-detector
;
_diffrn_measurement_method '\f and \w scans'
_diffrn_radiation_monochromator graphite
_diffrn_radiation_source 'fine-focus sealed tube'
_diffrn_radiation_type MoK\a
_diffrn_radiation_wavelength 0.71073
_diffrn_reflns_av_R_equivalents 0.0466
_diffrn_reflns_limit_h_max 20
_diffrn_reflns_limit_h_min -20
_diffrn_reflns_limit_k_max 24
_diffrn_reflns_limit_k_min -33
_diffrn_reflns_limit_l_max 27
_diffrn_reflns_limit_l_min -27
_diffrn_reflns_number 78116
_diffrn_reflns_theta_full 25.242
_diffrn_reflns_theta_max 30.582
_diffrn_reflns_theta_min 1.375
_diffrn_standards_number 0
_exptl_absorpt_coefficient_mu 1.480
_exptl_absorpt_correction_T_max 0.8795
_exptl_absorpt_correction_T_min 0.4659
_exptl_absorpt_correction_type multi-scan
_exptl_absorpt_process_details
;
(<i>SADABS</i>; Bruker, 2009)
;
_exptl_crystal_colour orange
_exptl_crystal_density_diffrn 1.801
_exptl_crystal_description lath
_exptl_crystal_F_000 3456
_exptl_crystal_size_max 0.609
_exptl_crystal_size_mid 0.475
_exptl_crystal_size_min 0.089
_refine_diff_density_max 2.434
_refine_diff_density_min -1.323
_refine_ls_extinction_method none
_refine_ls_goodness_of_fit_ref 1.014
_refine_ls_hydrogen_treatment constr
_refine_ls_matrix_type full
_refine_ls_number_parameters 851
_refine_ls_number_reflns 19875
_refine_ls_number_restraints 232
_refine_ls_restrained_S_all 1.012
_refine_ls_R_factor_all 0.0679
_refine_ls_R_factor_gt 0.0431
_refine_ls_shift/su_max 0.003
_refine_ls_shift/su_mean 0.000
_refine_ls_structure_factor_coef Fsqd
_refine_ls_weighting_details 'w=1/[\s^2^(Fo^2^)+(0.0336P)^2^+15.8643P] where P=(Fo^2^+2Fc^2^)/3'
_refine_ls_weighting_scheme calc
_refine_ls_wR_factor_gt 0.0862
_refine_ls_wR_factor_ref 0.0969
_reflns_number_gt 14916
_reflns_number_total 19875
_reflns_threshold_expression 'I > 2\s(I)'
_cod_data_source_file hb7713sup1.cif
_cod_data_source_block I
_cod_original_sg_symbol_H-M 'P 21/c'
_cod_database_code 2311470
_shelx_space_group_comment
;
The symmetry employed for this shelxl refinement is uniquely defined
by the following loop, which should always be used as a source of
symmetry information in preference to the above space-group names.
They are only intended as comments.
;
_shelx_estimated_absorpt_t_min 0.466
_shelx_estimated_absorpt_t_max 0.880

loop_
_space_group_symop_operation_xyz
'x, y, z'
'-x, y+1/2, -z+1/2'
'-x, -y, -z'
'x, -y-1/2, z-1/2'

loop_
_atom_site_type_symbol
_atom_site_label
_atom_site_fract_x
_atom_site_fract_y
_atom_site_fract_z
_atom_site_U_iso_or_equiv
_atom_site_adp_type
_atom_site_calc_flag
_atom_site_occupancy
_atom_site_disorder_assembly
_atom_site_disorder_group
Ru Ru1 1.00620(2) 0.55309(2) 0.32612(2) 0.01502(6) Uani d 1 . .
Ru Ru2 1.03733(2) 0.43753(2) 0.28780(2) 0.01907(6) Uani d 1 . .
Ru Ru3 1.02396(2) 0.52319(2) 0.18283(2) 0.01861(6) Uani d 1 . .
Ru Ru4 0.44772(2) 0.73619(2) 0.66392(2) 0.01666(6) Uani d 1 . .
Ru Ru5 0.43523(2) 0.85302(2) 0.70390(2) 0.02018(7) Uani d 1 . .
Ru Ru6 0.45413(2) 0.76646(2) 0.80837(2) 0.02177(7) Uani d 1 . .
P P1 0.95575(6) 0.64831(4) 0.33370(4) 0.01513(17) Uani d 1 . .
P P2 0.49391(6) 0.64017(4) 0.66137(4) 0.01546(17) Uani d 1 . .
O O1 1.19315(19) 0.60410(11) 0.29484(15) 0.0285(6) Uani d 1 . .
O O2 1.0800(2) 0.52828(12) 0.47441(13) 0.0290(6) Uani d 1 . .
O O3 0.8119(2) 0.50828(13) 0.35164(16) 0.0366(7) Uani d 1 . .
O O4 1.22972(19) 0.47647(12) 0.34408(15) 0.0292(6) Uani d 1 . .
O O5 0.9991(2) 0.38167(12) 0.42725(15) 0.0364(7) Uani d 1 . .
O O6 0.8389(2) 0.41183(14) 0.22927(17) 0.0411(8) Uani d 1 . .
O O7 1.1266(3) 0.33838(13) 0.21263(18) 0.0459(9) Uani d 1 . .
O O8 0.9924(3) 0.43736(14) 0.06391(17) 0.0514(9) Uani d 1 . .
O O9 1.0394(2) 0.62774(12) 0.08849(14) 0.0345(7) Uani d 1 . .
O O10 0.8182(2) 0.54838(13) 0.19471(16) 0.0360(7) Uani d 1 . .
O O11 1.2344(2) 0.50741(15) 0.18357(16) 0.0408(8) Uani d 1 . .
O O12 0.2536(2) 0.69344(13) 0.69138(17) 0.0369(7) Uani d 1 . .
O O13 0.3899(3) 0.75663(14) 0.51156(15) 0.0439(8) Uani d 1 . .
O O14 0.6441(2) 0.77508(14) 0.63612(18) 0.0406(8) Uani d 1 . .
O O15 0.23144(19) 0.82740(12) 0.66258(15) 0.0322(7) Uani d 1 . .
O O16 0.6403(2) 0.87491(14) 0.74621(18) 0.0433(8) Uani d 1 . .
O O17 0.4574(3) 0.90584(15) 0.56021(16) 0.0492(9) Uani d 1 . .
O O18 0.3902(2) 0.95585(13) 0.79409(16) 0.0361(7) Uani d 1 . .
O O19 0.2442(2) 0.77232(14) 0.81832(17) 0.0412(8) Uani d 1 . .
O O20 0.4848(3) 0.85964(15) 0.91846(16) 0.0458(8) Uani d 1 . .
O O21 0.4486(3) 0.66222(14) 0.90389(17) 0.0498(9) Uani d 1 . .
O O22 0.6593(2) 0.74167(15) 0.79230(17) 0.0432(8) Uani d 1 . .
C C1 1.1235(3) 0.58298(15) 0.30176(18) 0.0203(7) Uani d 1 . .
C C2 1.0482(3) 0.53920(15) 0.41972(19) 0.0207(7) Uani d 1 . .
C C3 0.8833(3) 0.52326(16) 0.34013(19) 0.0244(8) Uani d 1 . .
C C4 1.1568(3) 0.46479(15) 0.32219(18) 0.0221(8) Uani d 1 . .
C C5 1.0143(3) 0.40244(16) 0.3759(2) 0.0264(8) Uani d 1 . .
C C6 0.9118(3) 0.42326(17) 0.2501(2) 0.0286(9) Uani d 1 . .
C C7 1.0891(3) 0.37462(17) 0.2386(2) 0.0304(9) Uani d 1 . .
C C8 1.0043(3) 0.46885(17) 0.1088(2) 0.0319(9) Uani d 1 . .
C C9 1.0320(3) 0.59062(16) 0.12569(19) 0.0241(8) Uani d 1 . .
C C10 0.8953(3) 0.53866(17) 0.1970(2) 0.0282(8) Uani d 1 . .
C C11 1.1571(3) 0.51251(17) 0.18660(19) 0.0265(8) Uani d 1 . .
C C12 0.3258(3) 0.71177(16) 0.6847(2) 0.0238(8) Uani d 1 . .
C C13 0.4142(3) 0.74812(16) 0.5685(2) 0.0254(8) Uani d 1 . .
C C14 0.5708(3) 0.76263(17) 0.6500(2) 0.0278(8) Uani d 1 . .
C C15 0.3077(3) 0.83411(16) 0.6796(2) 0.0253(8) Uani d 1 . .
C C16 0.5653(3) 0.86347(17) 0.7305(2) 0.0292(9) Uani d 1 . .
C C17 0.4476(3) 0.88626(17) 0.6131(2) 0.0298(9) Uani d 1 . .
C C18 0.4064(3) 0.91780(17) 0.7609(2) 0.0270(8) Uani d 1 . .
C C19 0.3214(3) 0.77160(17) 0.8105(2) 0.0280(8) Uani d 1 . .
C C20 0.4736(3) 0.82438(19) 0.8778(2) 0.0317(9) Uani d 1 . .
C C21 0.4514(3) 0.69921(18) 0.8662(2) 0.0322(9) Uani d 1 . .
C C22 0.5825(3) 0.75258(19) 0.7934(2) 0.0323(9) Uani d 1 . .
C C31 0.8391(2) 0.65704(16) 0.36328(17) 0.0198(7) Uani d 1 . .
H H31A 0.8187 0.6970 0.3544 0.024 Uiso calc 1 . .
H H31B 0.7965 0.6316 0.3354 0.024 Uiso calc 1 . .
C C32 0.8319(2) 0.64348(16) 0.44098(17) 0.0200(7) Uani d 1 . .
H H32A 0.8540 0.6040 0.4505 0.024 Uiso calc 1 . .
H H32B 0.8721 0.6700 0.4693 0.024 Uiso calc 1 . .
C C33 0.7331(2) 0.64916(16) 0.46227(18) 0.0205(7) Uani d 1 . .
H H33A 0.6943 0.6202 0.4368 0.025 Uiso calc 1 . .
H H33B 0.7093 0.6874 0.4482 0.025 Uiso calc 1 . .
C C34 0.7245(2) 0.64145(15) 0.54074(17) 0.0187(7) Uani d 1 . .
H H34A 0.7609 0.6716 0.5662 0.022 Uiso calc 1 . .
H H34B 0.7508 0.6039 0.5553 0.022 Uiso calc 1 . .
C C35 0.6248(2) 0.64463(16) 0.56047(18) 0.0206(7) Uani d 1 . .
H H35A 0.6009 0.6837 0.5505 0.025 Uiso calc 1 . .
H H35B 0.5873 0.6176 0.5309 0.025 Uiso calc 1 . .
C C36 0.6130(2) 0.63060(15) 0.63721(18) 0.0192(7) Uani d 1 . .
H H36A 0.6541 0.6556 0.6669 0.023 Uiso calc 1 . .
H H36B 0.6320 0.5905 0.6464 0.023 Uiso calc 1 . .
C C41 1.0235(2) 0.69543(15) 0.39386(17) 0.0178(7) Uani d 1 . .
C C42 0.9948(3) 0.75128(16) 0.4016(2) 0.0293(9) Uani d 1 . .
H H42 0.9420 0.7649 0.3750 0.035 Uiso calc 1 . .
C C43 1.0428(3) 0.78771(18) 0.4483(2) 0.0368(11) Uani d 1 . .
H H43 1.0233 0.8263 0.4525 0.044 Uiso calc 1 . .
C C44 1.1183(3) 0.76827(17) 0.4884(2) 0.0305(9) Uani d 1 . .
H H44 1.1500 0.7930 0.5211 0.037 Uiso calc 1 . .
C C45 1.1476(3) 0.71272(17) 0.4806(2) 0.0315(9) Uani d 1 . .
H H45 1.2004 0.6992 0.5074 0.038 Uiso calc 1 . .
C C46 1.1000(3) 0.67627(15) 0.4335(2) 0.0228(8) Uani d 1 . .
H H46 1.1204 0.6379 0.4286 0.027 Uiso calc 1 . .
C C51 0.9510(2) 0.68938(14) 0.25241(17) 0.0173(7) Uani d 1 . .
C C52 1.0284(2) 0.71912(15) 0.23321(18) 0.0188(7) Uani d 1 . .
H H52 1.0830 0.7191 0.2631 0.023 Uiso calc 1 . .
C C53 1.0260(3) 0.74909(16) 0.17011(19) 0.0230(8) Uani d 1 . .
H H53 1.0791 0.7691 0.1571 0.028 Uiso calc 1 . .
C C54 0.9466(3) 0.74960(16) 0.12667(19) 0.0224(8) Uani d 1 . .
H H54 0.9450 0.7699 0.0837 0.027 Uiso calc 1 . .
C C55 0.8700(3) 0.72062(17) 0.1459(2) 0.0264(8) Uani d 1 . .
H H55 0.8153 0.7214 0.1160 0.032 Uiso calc 1 . .
C C56 0.8712(3) 0.69031(16) 0.20788(19) 0.0227(7) Uani d 1 . .
H H56 0.8177 0.6702 0.2201 0.027 Uiso calc 1 . .
C C61 0.4299(3) 0.59277(15) 0.59983(18) 0.0195(7) Uani d 1 . .
C C62 0.4556(3) 0.53561(17) 0.5971(2) 0.0305(9) Uani d 1 . .
H H62 0.5057 0.5221 0.6268 0.037 Uiso calc 1 . .
C C63 0.4089(4) 0.49828(18) 0.5516(2) 0.0394(11) Uani d 1 . .
H H63 0.4276 0.4594 0.5500 0.047 Uiso calc 1 . .
C C64 0.3367(4) 0.51669(19) 0.5091(2) 0.0433(12) Uani d 1 . .
H H64 0.3044 0.4907 0.4784 0.052 Uiso calc 1 . .
C C65 0.3106(4) 0.5728(2) 0.5107(3) 0.0520(15) Uani d 1 . .
H H65 0.2606 0.5859 0.4806 0.062 Uiso calc 1 . .
C C66 0.3571(3) 0.61109(18) 0.5565(2) 0.0351(10) Uani d 1 . .
H H66 0.3382 0.6500 0.5575 0.042 Uiso calc 1 . .
C C71 0.4879(3) 0.59843(15) 0.74115(18) 0.0205(7) Uani d 1 . .
C C72 0.5653(3) 0.58703(18) 0.78570(19) 0.0272(8) Uani d 1 . .
H H72 0.6237 0.6023 0.7758 0.033 Uiso calc 1 . .
C C73 0.5570(3) 0.55321(19) 0.8449(2) 0.0353(10) Uani d 1 . .
H H73 0.6099 0.5454 0.8750 0.042 Uiso calc 1 . .
C C74 0.4733(3) 0.53110(18) 0.8601(2) 0.0370(11) Uani d 1 . .
H H74 0.4681 0.5083 0.9006 0.044 Uiso calc 1 . .
C C75 0.3964(3) 0.54226(19) 0.8160(2) 0.0366(10) Uani d 1 . .
H H75 0.3384 0.5268 0.8263 0.044 Uiso calc 1 . .
C C76 0.4031(3) 0.57533(18) 0.7575(2) 0.0290(9) Uani d 1 . .
H H76 0.3496 0.5827 0.7278 0.035 Uiso calc 1 . .
C C81 0.239(2) 0.5739(10) 0.972(2) 0.118(7) Uani d 0.5 A 1
H H81A 0.2892 0.6013 0.9653 0.176 Uiso calc 0.5 A 1
H H81B 0.1992 0.5885 1.0066 0.176 Uiso calc 0.5 A 1
H H81C 0.2034 0.5687 0.9270 0.176 Uiso calc 0.5 A 1
C C82 0.2797(11) 0.5176(7) 0.9954(10) 0.090(4) Uani d 0.5 A 1
H H82A 0.3293 0.5065 0.9650 0.108 Uiso calc 0.5 A 1
H H82B 0.3070 0.5214 1.0438 0.108 Uiso calc 0.5 A 1
C C83 0.2068(10) 0.4723(5) 0.9928(8) 0.080(3) Uani d 0.5 A 1
H H83A 0.1752 0.4716 0.9455 0.096 Uiso calc 0.5 A 1
H H83B 0.1604 0.4819 1.0265 0.096 Uiso calc 0.5 A 1
C C84 0.2456(14) 0.4140(6) 1.0095(12) 0.070(4) Uani d 0.5 A 1
H H84A 0.2467 0.4148 1.0611 0.084 Uiso calc 0.5 A 1
H H84B 0.1916 0.3899 0.9954 0.084 Uiso calc 0.5 A 1
C C85 0.3221(10) 0.3725(6) 0.9994(11) 0.084(4) Uani d 0.5 A 1
H H85A 0.3805 0.3878 1.0212 0.101 Uiso calc 0.5 A 1
H H85B 0.3297 0.3675 0.9488 0.101 Uiso calc 0.5 A 1
C C86 0.3012(11) 0.3156(5) 1.0314(7) 0.071(3) Uani d 0.5 A 1
H H86A 0.3370 0.2856 1.0099 0.106 Uiso calc 0.5 A 1
H H86B 0.2353 0.3073 1.0236 0.106 Uiso calc 0.5 A 1
H H86C 0.3178 0.3169 1.0817 0.106 Uiso calc 0.5 A 1
C C81X 0.2458(16) 0.5839(7) 0.9660(14) 0.070(5) Uani d 0.5 B 2
H H81D 0.2084 0.6148 0.9839 0.105 Uiso calc 0.5 B 2
H H81E 0.2325 0.5802 0.9155 0.105 Uiso calc 0.5 B 2
H H81F 0.3113 0.5926 0.9756 0.105 Uiso calc 0.5 B 2
C C82X 0.2231(11) 0.5287(5) 1.0012(7) 0.079(4) Uani d 0.5 B 2
H H82C 0.2327 0.5342 1.0523 0.094 Uiso calc 0.5 B 2
H H82D 0.1568 0.5206 0.9908 0.094 Uiso calc 0.5 B 2
C C83X 0.2770(6) 0.4768(4) 0.9814(4) 0.0384(19) Uani d 0.5 B 2
H H83C 0.3430 0.4814 0.9963 0.046 Uiso calc 0.5 B 2
H H83D 0.2712 0.4709 0.9302 0.046 Uiso calc 0.5 B 2
C C84X 0.2368(13) 0.4269(4) 1.0182(8) 0.066(4) Uani d 0.5 B 2
H H84C 0.2507 0.4307 1.0692 0.079 Uiso calc 0.5 B 2
H H84D 0.1689 0.4268 1.0093 0.079 Uiso calc 0.5 B 2
C C85X 0.2750(12) 0.3718(5) 0.9938(7) 0.076(4) Uani d 0.5 B 2
H H85C 0.3429 0.3718 1.0025 0.091 Uiso calc 0.5 B 2
H H85D 0.2608 0.3677 0.9429 0.091 Uiso calc 0.5 B 2
C C86X 0.2345(13) 0.3222(7) 1.0313(9) 0.091(5) Uani d 0.5 B 2
H H86D 0.2399 0.2873 1.0035 0.137 Uiso calc 0.5 B 2
H H86E 0.1693 0.3298 1.0380 0.137 Uiso calc 0.5 B 2
H H86F 0.2679 0.3171 1.0769 0.137 Uiso calc 0.5 B 2

loop_
_atom_site_aniso_label
_atom_site_aniso_U_11
_atom_site_aniso_U_22
_atom_site_aniso_U_33
_atom_site_aniso_U_12
_atom_site_aniso_U_13
_atom_site_aniso_U_23
Ru1 0.01666(13) 0.01424(12) 0.01453(12) -0.00087(10) 0.00393(10) -0.00007(10)
Ru2 0.02584(15) 0.01404(13) 0.01748(13) -0.00170(11) 0.00262(11) -0.00060(10)
Ru3 0.02418(15) 0.01772(14) 0.01422(12) -0.00099(11) 0.00340(11) -0.00010(10)
Ru4 0.01601(13) 0.01746(13) 0.01674(12) 0.00162(10) 0.00289(10) -0.00148(10)
Ru5 0.01922(14) 0.01841(14) 0.02283(14) 0.00088(11) 0.00067(11) -0.00223(11)
Ru6 0.02241(15) 0.02536(15) 0.01751(13) 0.00297(12) 0.00093(11) -0.00131(11)
P1 0.0144(4) 0.0167(4) 0.0145(4) 0.0015(3) 0.0025(3) 0.0008(3)
P2 0.0139(4) 0.0185(4) 0.0141(4) 0.0029(3) 0.0019(3) -0.0010(3)
O1 0.0216(14) 0.0248(14) 0.0404(16) -0.0032(11) 0.0120(12) -0.0031(12)
O2 0.0314(16) 0.0342(16) 0.0212(13) -0.0039(12) 0.0010(12) 0.0042(11)
O3 0.0275(16) 0.0411(18) 0.0425(17) -0.0113(13) 0.0120(14) -0.0024(14)
O4 0.0256(15) 0.0254(14) 0.0358(15) 0.0038(11) -0.0036(12) 0.0049(12)
O5 0.054(2) 0.0303(16) 0.0262(15) 0.0020(14) 0.0114(14) 0.0054(12)
O6 0.0350(18) 0.0390(18) 0.0484(19) -0.0153(14) -0.0042(15) 0.0028(15)
O7 0.060(2) 0.0301(17) 0.049(2) 0.0015(16) 0.0112(17) -0.0189(15)
O8 0.074(3) 0.0392(19) 0.0406(18) -0.0099(18) 0.0030(18) -0.0195(15)
O9 0.049(2) 0.0286(15) 0.0264(14) 0.0004(14) 0.0090(14) 0.0064(12)
O10 0.0250(16) 0.0443(18) 0.0386(17) 0.0007(13) 0.0007(13) 0.0064(14)
O11 0.0322(18) 0.060(2) 0.0309(16) 0.0070(16) 0.0089(14) -0.0048(15)
O12 0.0198(15) 0.0328(16) 0.059(2) -0.0018(12) 0.0098(14) -0.0007(14)
O13 0.066(2) 0.0432(19) 0.0221(15) -0.0032(17) -0.0021(15) 0.0055(13)
O14 0.0258(16) 0.0427(18) 0.055(2) -0.0092(14) 0.0167(15) -0.0095(15)
O15 0.0211(14) 0.0338(16) 0.0414(17) 0.0017(12) -0.0020(13) -0.0043(13)
O16 0.0240(16) 0.0417(18) 0.063(2) -0.0034(14) -0.0036(15) -0.0047(16)
O17 0.071(3) 0.046(2) 0.0303(17) -0.0151(18) 0.0022(17) 0.0059(15)
O18 0.0316(17) 0.0302(16) 0.0464(18) 0.0020(13) 0.0010(14) -0.0147(14)
O19 0.0272(17) 0.052(2) 0.0455(19) 0.0074(15) 0.0094(14) 0.0025(15)
O20 0.059(2) 0.047(2) 0.0305(16) -0.0028(17) -0.0030(16) -0.0131(15)
O21 0.082(3) 0.0366(18) 0.0331(17) 0.0175(18) 0.0206(18) 0.0088(14)
O22 0.0216(16) 0.060(2) 0.0481(19) 0.0081(15) 0.0000(14) 0.0062(16)
C1 0.0236(19) 0.0161(16) 0.0219(17) 0.0051(14) 0.0086(14) 0.0005(13)
C2 0.0226(18) 0.0166(16) 0.0233(17) -0.0038(14) 0.0043(15) -0.0003(13)
C3 0.025(2) 0.0247(19) 0.0236(18) -0.0047(16) 0.0045(15) -0.0038(15)
C4 0.033(2) 0.0137(16) 0.0198(17) 0.0041(15) 0.0036(15) 0.0025(13)
C5 0.036(2) 0.0178(18) 0.0256(19) -0.0004(16) 0.0028(17) -0.0005(15)
C6 0.034(2) 0.026(2) 0.0257(19) -0.0055(17) 0.0029(17) 0.0018(16)
C7 0.040(2) 0.022(2) 0.029(2) -0.0044(17) 0.0042(18) -0.0033(16)
C8 0.045(3) 0.024(2) 0.027(2) -0.0050(18) 0.0054(19) -0.0004(16)
C9 0.028(2) 0.0231(19) 0.0209(17) -0.0001(15) 0.0024(15) -0.0022(15)
C10 0.029(2) 0.030(2) 0.0259(19) -0.0018(17) 0.0042(17) 0.0068(16)
C11 0.033(2) 0.031(2) 0.0168(17) 0.0048(17) 0.0058(16) -0.0040(15)
C12 0.0221(19) 0.0218(18) 0.0279(19) 0.0035(15) 0.0040(16) -0.0027(15)
C13 0.028(2) 0.0223(18) 0.0261(19) 0.0011(15) 0.0039(16) -0.0007(15)
C14 0.023(2) 0.030(2) 0.031(2) -0.0002(16) 0.0042(16) -0.0046(16)
C15 0.026(2) 0.0242(19) 0.0261(19) -0.0027(15) 0.0028(16) -0.0002(15)
C16 0.026(2) 0.027(2) 0.035(2) -0.0002(16) -0.0009(17) -0.0044(17)
C17 0.034(2) 0.024(2) 0.031(2) -0.0045(17) -0.0021(18) -0.0025(16)
C18 0.0218(19) 0.027(2) 0.032(2) -0.0015(16) -0.0003(16) -0.0021(17)
C19 0.029(2) 0.030(2) 0.0258(19) 0.0023(17) 0.0006(17) 0.0018(16)
C20 0.033(2) 0.037(2) 0.0249(19) -0.0011(18) -0.0023(17) -0.0025(17)
C21 0.042(3) 0.032(2) 0.0234(19) 0.0124(19) 0.0073(18) -0.0016(17)
C22 0.030(2) 0.036(2) 0.031(2) 0.0017(18) -0.0011(18) 0.0030(17)
C31 0.0165(17) 0.0271(19) 0.0161(16) 0.0026(14) 0.0035(13) 0.0013(13)
C32 0.0168(17) 0.0274(19) 0.0163(15) 0.0020(14) 0.0053(13) -0.0005(14)
C33 0.0193(17) 0.0253(18) 0.0175(16) 0.0034(14) 0.0058(14) 0.0026(14)
C34 0.0175(17) 0.0211(17) 0.0181(16) 0.0013(13) 0.0059(13) 0.0008(13)
C35 0.0186(17) 0.0252(18) 0.0186(16) 0.0027(14) 0.0055(14) -0.0007(14)
C36 0.0168(17) 0.0226(18) 0.0187(16) 0.0024(13) 0.0042(13) -0.0012(13)
C41 0.0194(17) 0.0185(16) 0.0158(15) -0.0005(13) 0.0031(13) 0.0011(13)
C42 0.040(2) 0.0215(19) 0.0254(19) 0.0076(17) -0.0045(18) -0.0027(15)
C43 0.054(3) 0.020(2) 0.035(2) 0.0061(19) -0.006(2) -0.0058(17)
C44 0.038(2) 0.023(2) 0.030(2) -0.0081(17) 0.0004(18) -0.0085(16)
C45 0.024(2) 0.029(2) 0.040(2) -0.0003(16) -0.0081(18) -0.0049(17)
C46 0.0200(18) 0.0179(17) 0.0302(19) 0.0019(14) -0.0001(15) -0.0024(14)
C51 0.0190(17) 0.0146(15) 0.0186(15) 0.0039(13) 0.0047(13) -0.0007(13)
C52 0.0175(17) 0.0207(17) 0.0184(16) -0.0010(13) 0.0016(13) 0.0015(13)
C53 0.0207(18) 0.0220(18) 0.0270(18) 0.0010(14) 0.0056(15) 0.0029(15)
C54 0.0242(19) 0.0231(18) 0.0205(17) 0.0049(15) 0.0051(15) 0.0073(14)
C55 0.0211(19) 0.033(2) 0.0246(18) 0.0023(16) -0.0009(15) 0.0076(16)
C56 0.0167(17) 0.0284(19) 0.0231(17) 0.0008(15) 0.0019(14) 0.0046(15)
C61 0.0219(18) 0.0198(17) 0.0172(16) -0.0006(14) 0.0040(14) -0.0013(13)
C62 0.037(2) 0.0216(19) 0.032(2) 0.0038(17) -0.0040(18) -0.0050(16)
C63 0.051(3) 0.022(2) 0.044(3) -0.0002(19) 0.002(2) -0.0108(18)
C64 0.054(3) 0.032(2) 0.043(3) -0.013(2) -0.012(2) -0.011(2)
C65 0.054(3) 0.037(3) 0.060(3) -0.006(2) -0.034(3) -0.003(2)
C66 0.035(2) 0.022(2) 0.046(2) 0.0008(17) -0.015(2) -0.0016(18)
C71 0.0217(18) 0.0206(17) 0.0194(16) 0.0045(14) 0.0044(14) -0.0022(13)
C72 0.0234(19) 0.036(2) 0.0227(18) 0.0101(17) 0.0040(15) 0.0029(16)
C73 0.039(2) 0.045(3) 0.0228(19) 0.020(2) 0.0064(18) 0.0086(18)
C74 0.054(3) 0.030(2) 0.029(2) 0.015(2) 0.018(2) 0.0111(17)
C75 0.041(3) 0.037(2) 0.033(2) -0.004(2) 0.015(2) 0.0049(19)
C76 0.027(2) 0.034(2) 0.0267(19) -0.0002(17) 0.0054(16) 0.0040(16)
C81 0.120(11) 0.107(8) 0.125(11) -0.002(8) 0.005(9) 0.011(8)
C82 0.087(6) 0.094(5) 0.089(6) -0.004(4) 0.008(4) 0.008(4)
C83 0.086(5) 0.083(4) 0.071(5) 0.001(4) -0.003(4) -0.002(4)
C84 0.077(6) 0.069(5) 0.063(6) 0.003(4) 0.000(4) 0.000(4)
C85 0.089(6) 0.082(5) 0.082(6) -0.007(4) 0.008(5) -0.007(4)
C86 0.094(8) 0.059(5) 0.056(6) 0.009(6) -0.012(6) -0.003(5)
C81X 0.074(8) 0.073(6) 0.065(7) 0.023(6) 0.024(6) 0.014(6)
C82X 0.083(9) 0.091(7) 0.066(7) 0.045(7) 0.036(7) 0.047(7)
C83X 0.038(5) 0.053(5) 0.023(4) -0.016(4) -0.008(4) -0.005(4)
C84X 0.101(10) 0.059(6) 0.035(6) -0.001(6) -0.016(6) -0.015(5)
C85X 0.123(13) 0.063(6) 0.044(6) 0.007(8) 0.017(8) -0.018(5)
C86X 0.112(9) 0.083(7) 0.079(8) -0.023(7) 0.013(7) -0.004(6)

loop_
_atom_type_symbol
_atom_type_description
_atom_type_scat_dispersion_real
_atom_type_scat_dispersion_imag
_atom_type_scat_source
C C 0.0033 0.0016 'International Tables Vol C Tables 4.2.6.8 and 6.1.1.4'
H H 0.0000 0.0000 'International Tables Vol C Tables 4.2.6.8 and 6.1.1.4'
O O 0.0106 0.0060 'International Tables Vol C Tables 4.2.6.8 and 6.1.1.4'
P P 0.1023 0.0942 'International Tables Vol C Tables 4.2.6.8 and 6.1.1.4'
Ru Ru -1.2594 0.8363 'International Tables Vol C Tables 4.2.6.8 and 6.1.1.4'

loop_
_geom_angle_atom_site_label_1
_geom_angle_atom_site_label_2
_geom_angle_atom_site_label_3
_geom_angle
C2 Ru1 C1 93.19(15)
C2 Ru1 C3 92.90(16)
C1 Ru1 C3 173.85(15)
C2 Ru1 P1 100.79(11)
C1 Ru1 P1 87.47(10)
C3 Ru1 P1 92.18(12)
C2 Ru1 Ru2 92.04(11)
C1 Ru1 Ru2 97.12(10)
C3 Ru1 Ru2 81.85(11)
P1 Ru1 Ru2 166.14(2)
C2 Ru1 Ru3 145.87(11)
C1 Ru1 Ru3 73.77(11)
C3 Ru1 Ru3 100.62(11)
P1 Ru1 Ru3 109.75(2)
Ru2 Ru1 Ru3 59.630(9)
C4 Ru2 C7 92.79(17)
C4 Ru2 C5 92.47(16)
C7 Ru2 C5 101.53(17)
C4 Ru2 C6 170.51(16)
C7 Ru2 C6 94.20(18)
C5 Ru2 C6 92.43(17)
C4 Ru2 Ru3 91.68(10)
C7 Ru2 Ru3 101.66(12)
C5 Ru2 Ru3 156.20(12)
C6 Ru2 Ru3 80.62(12)
C4 Ru2 Ru1 75.64(11)
C7 Ru2 Ru1 157.76(13)
C5 Ru2 Ru1 97.94(11)
C6 Ru2 Ru1 95.63(12)
Ru3 Ru2 Ru1 60.559(10)
C8 Ru3 C9 97.59(16)
C8 Ru3 C10 97.34(19)
C9 Ru3 C10 91.23(17)
C8 Ru3 C11 92.51(18)
C9 Ru3 C11 91.69(17)
C10 Ru3 C11 169.27(16)
C8 Ru3 Ru2 93.38(12)
C9 Ru3 Ru2 167.57(11)
C10 Ru3 Ru2 93.16(11)
C11 Ru3 Ru2 81.97(12)
C8 Ru3 Ru1 148.89(13)
C9 Ru3 Ru1 111.03(11)
C10 Ru3 Ru1 70.94(12)
C11 Ru3 Ru1 98.38(11)
Ru2 Ru3 Ru1 59.811(9)
C13 Ru4 C14 90.16(18)
C13 Ru4 C12 93.49(17)
C14 Ru4 C12 175.82(16)
C13 Ru4 P2 100.25(12)
C14 Ru4 P2 91.98(12)
C12 Ru4 P2 89.38(11)
C13 Ru4 Ru5 95.90(12)
C14 Ru4 Ru5 78.78(12)
C12 Ru4 Ru5 98.80(11)
P2 Ru4 Ru5 161.41(2)
C13 Ru4 Ru6 153.66(12)
C14 Ru4 Ru6 94.70(12)
C12 Ru4 Ru6 81.13(11)
P2 Ru4 Ru6 105.42(2)
Ru5 Ru4 Ru6 59.956(10)
C17 Ru5 C18 103.41(17)
C17 Ru5 C15 91.02(17)
C18 Ru5 C15 94.36(17)
C17 Ru5 C16 92.36(18)
C18 Ru5 C16 89.77(17)
C15 Ru5 C16 173.92(17)
C17 Ru5 Ru4 97.59(12)
C18 Ru5 Ru4 157.80(12)
C15 Ru5 Ru4 78.01(12)
C16 Ru5 Ru4 96.53(12)
C17 Ru5 Ru6 155.84(13)
C18 Ru5 Ru6 99.99(12)
C15 Ru5 Ru6 93.16(11)
C16 Ru5 Ru6 81.72(13)
Ru4 Ru5 Ru6 60.213(10)
C20 Ru6 C22 96.98(19)
C20 Ru6 C21 100.63(18)
C22 Ru6 C21 90.24(19)
C20 Ru6 C19 92.56(18)
C22 Ru6 C19 170.42(18)
C21 Ru6 C19 88.92(18)
C20 Ru6 Ru5 89.47(13)
C22 Ru6 Ru5 93.73(13)
C21 Ru6 Ru5 168.62(13)
C19 Ru6 Ru5 85.39(12)
C20 Ru6 Ru4 147.96(13)
C22 Ru6 Ru4 77.65(12)
C21 Ru6 Ru4 110.86(12)
C19 Ru6 Ru4 93.74(12)
Ru5 Ru6 Ru4 59.831(10)
C51 P1 C31 102.71(16)
C51 P1 C41 102.18(16)
C31 P1 C41 102.02(16)
C51 P1 Ru1 116.05(11)
C31 P1 Ru1 115.00(12)
C41 P1 Ru1 116.74(11)
C71 P2 C61 99.68(16)
C71 P2 C36 104.11(16)
C61 P2 C36 102.27(16)
C71 P2 Ru4 117.77(12)
C61 P2 Ru4 117.29(12)
C36 P2 Ru4 113.47(12)
O1 C1 Ru1 171.7(3)
O2 C2 Ru1 174.1(3)
O3 C3 Ru1 175.7(3)
O4 C4 Ru2 174.4(3)
O5 C5 Ru2 178.7(4)
O6 C6 Ru2 176.2(4)
O7 C7 Ru2 174.2(4)
O8 C8 Ru3 178.7(4)
O9 C9 Ru3 174.9(3)
O10 C10 Ru3 169.7(4)
O11 C11 Ru3 174.8(3)
O12 C12 Ru4 172.9(3)
O13 C13 Ru4 176.6(4)
O14 C14 Ru4 173.4(4)
O15 C15 Ru5 174.1(3)
O16 C16 Ru5 173.7(4)
O17 C17 Ru5 178.1(4)
O18 C18 Ru5 179.4(4)
O19 C19 Ru6 173.2(4)
O20 C20 Ru6 178.9(4)
O21 C21 Ru6 175.2(4)
O22 C22 Ru6 171.9(4)
C32 C31 P1 113.5(2)
C32 C31 H31A 108.9
P1 C31 H31A 108.9
C32 C31 H31B 108.9
P1 C31 H31B 108.9
H31A C31 H31B 107.7
C33 C32 C31 111.5(3)
C33 C32 H32A 109.3
C31 C32 H32A 109.3
C33 C32 H32B 109.3
C31 C32 H32B 109.3
H32A C32 H32B 108.0
C32 C33 C34 113.0(3)
C32 C33 H33A 109.0
C34 C33 H33A 109.0
C32 C33 H33B 109.0
C34 C33 H33B 109.0
H33A C33 H33B 107.8
C33 C34 C35 112.2(3)
C33 C34 H34A 109.2
C35 C34 H34A 109.2
C33 C34 H34B 109.2
C35 C34 H34B 109.2
H34A C34 H34B 107.9
C36 C35 C34 113.3(3)
C36 C35 H35A 108.9
C34 C35 H35A 108.9
C36 C35 H35B 108.9
C34 C35 H35B 108.9
H35A C35 H35B 107.7
C35 C36 P2 112.5(2)
C35 C36 H36A 109.1
P2 C36 H36A 109.1
C35 C36 H36B 109.1
P2 C36 H36B 109.1
H36A C36 H36B 107.8
C42 C41 C46 119.0(3)
C42 C41 P1 118.8(3)
C46 C41 P1 122.2(3)
C41 C42 C43 120.4(4)
C41 C42 H42 119.8
C43 C42 H42 119.8
C44 C43 C42 120.4(4)
C44 C43 H43 119.8
C42 C43 H43 119.8
C45 C44 C43 119.4(4)
C45 C44 H44 120.3
C43 C44 H44 120.3
C44 C45 C46 120.2(4)
C44 C45 H45 119.9
C46 C45 H45 119.9
C41 C46 C45 120.5(3)
C41 C46 H46 119.7
C45 C46 H46 119.7
C52 C51 C56 119.0(3)
C52 C51 P1 120.0(3)
C56 C51 P1 121.0(3)
C51 C52 C53 120.3(3)
C51 C52 H52 119.9
C53 C52 H52 119.9
C54 C53 C52 120.1(3)
C54 C53 H53 119.9
C52 C53 H53 119.9
C55 C54 C53 119.7(3)
C55 C54 H54 120.2
C53 C54 H54 120.2
C54 C55 C56 121.1(4)
C54 C55 H55 119.4
C56 C55 H55 119.4
C55 C56 C51 119.9(3)
C55 C56 H56 120.1
C51 C56 H56 120.1
C66 C61 C62 118.4(3)
C66 C61 P2 122.9(3)
C62 C61 P2 118.7(3)
C63 C62 C61 120.6(4)
C63 C62 H62 119.7
C61 C62 H62 119.7
C64 C63 C62 120.6(4)
C64 C63 H63 119.7
C62 C63 H63 119.7
C63 C64 C65 119.8(4)
C63 C64 H64 120.1
C65 C64 H64 120.1
C64 C65 C66 120.4(4)
C64 C65 H65 119.8
C66 C65 H65 119.8
C61 C66 C65 120.3(4)
C61 C66 H66 119.9
C65 C66 H66 119.9
C72 C71 C76 118.4(4)
C72 C71 P2 122.5(3)
C76 C71 P2 119.1(3)
C73 C72 C71 119.9(4)
C73 C72 H72 120.0
C71 C72 H72 120.0
C74 C73 C72 120.7(4)
C74 C73 H73 119.6
C72 C73 H73 119.6
C73 C74 C75 119.5(4)
C73 C74 H74 120.3
C75 C74 H74 120.3
C76 C75 C74 120.7(4)
C76 C75 H75 119.6
C74 C75 H75 119.6
C75 C76 C71 120.7(4)
C75 C76 H76 119.6
C71 C76 H76 119.6
C82 C81 H81A 109.5
C82 C81 H81B 109.5
H81A C81 H81B 109.5
C82 C81 H81C 109.5
H81A C81 H81C 109.5
H81B C81 H81C 109.5
C83 C82 C81 110.4(17)
C83 C82 H82A 109.6
C81 C82 H82A 109.6
C83 C82 H82B 109.6
C81 C82 H82B 109.6
H82A C82 H82B 108.1
C82 C83 C84 112.4(15)
C82 C83 H83A 109.1
C84 C83 H83A 109.1
C82 C83 H83B 109.1
C84 C83 H83B 109.1
H83A C83 H83B 107.9
C85 C84 C83 146.3(16)
C85 C84 H84A 100.3
C83 C84 H84A 100.3
C85 C84 H84B 100.3
C83 C84 H84B 100.3
H84A C84 H84B 104.2
C84 C85 C86 110.4(11)
C84 C85 H85A 109.6
C86 C85 H85A 109.6
C84 C85 H85B 109.6
C86 C85 H85B 109.6
H85A C85 H85B 108.1
C85 C86 H86A 109.5
C85 C86 H86B 109.5
H86A C86 H86B 109.5
C85 C86 H86C 109.5
H86A C86 H86C 109.5
H86B C86 H86C 109.5
C82X C81X H81D 109.5
C82X C81X H81E 109.5
H81D C81X H81E 109.5
C82X C81X H81F 109.5
H81D C81X H81F 109.5
H81E C81X H81F 109.5
C83X C82X C81X 116.5(12)
C83X C82X H82C 108.2
C81X C82X H82C 108.2
C83X C82X H82D 108.2
C81X C82X H82D 108.2
H82C C82X H82D 107.3
C82X C83X C84X 106.5(9)
C82X C83X H83C 110.4
C84X C83X H83C 110.4
C82X C83X H83D 110.4
C84X C83X H83D 110.4
H83C C83X H83D 108.6
C85X C84X C83X 111.0(10)
C85X C84X H84C 109.4
C83X C84X H84C 109.4
C85X C84X H84D 109.4
C83X C84X H84D 109.4
H84C C84X H84D 108.0
C84X C85X C86X 110.5(12)
C84X C85X H85C 109.6
C86X C85X H85C 109.6
C84X C85X H85D 109.6
C86X C85X H85D 109.6
H85C C85X H85D 108.1
C85X C86X H86D 109.5
C85X C86X H86E 109.5
H86D C86X H86E 109.5
C85X C86X H86F 109.5
H86D C86X H86F 109.5
H86E C86X H86F 109.5

loop_
_geom_bond_atom_site_label_1
_geom_bond_atom_site_label_2
_geom_bond_distance
Ru1 C2 1.888(4)
Ru1 C1 1.927(4)
Ru1 C3 1.951(4)
Ru1 P1 2.3506(9)
Ru1 Ru2 2.8431(4)
Ru1 Ru3 2.8644(4)
Ru2 C4 1.926(4)
Ru2 C7 1.926(4)
Ru2 C5 1.927(4)
Ru2 C6 1.948(4)
Ru2 Ru3 2.8378(4)
Ru3 C8 1.913(4)
Ru3 C9 1.928(4)
Ru3 C10 1.941(4)
Ru3 C11 1.948(4)
Ru4 C13 1.885(4)
Ru4 C14 1.927(4)
Ru4 C12 1.928(4)
Ru4 P2 2.3439(9)
Ru4 Ru5 2.8454(4)
Ru4 Ru6 2.8564(4)
Ru5 C17 1.926(4)
Ru5 C18 1.929(4)
Ru5 C15 1.933(4)
Ru5 C16 1.942(4)
Ru5 Ru6 2.8490(4)
Ru6 C20 1.908(4)
Ru6 C22 1.933(5)
Ru6 C21 1.926(4)
Ru6 C19 1.936(4)
P1 C51 1.829(3)
P1 C31 1.834(4)
P1 C41 1.836(3)
P2 C71 1.822(4)
P2 C61 1.830(4)
P2 C36 1.834(4)
O1 C1 1.141(4)
O2 C2 1.148(4)
O3 C3 1.131(5)
O4 C4 1.148(5)
O5 C5 1.133(5)
O6 C6 1.140(5)
O7 C7 1.139(5)
O8 C8 1.138(5)
O9 C9 1.133(5)
O10 C10 1.142(5)
O11 C11 1.135(5)
O12 C12 1.148(5)
O13 C13 1.144(5)
O14 C14 1.151(5)
O15 C15 1.147(5)
O16 C16 1.143(5)
O17 C17 1.131(5)
O18 C18 1.128(5)
O19 C19 1.141(5)
O20 C20 1.139(5)
O21 C21 1.130(5)
O22 C22 1.146(5)
C31 C32 1.534(5)
C31 H31A 0.9900
C31 H31B 0.9900
C32 C33 1.524(5)
C32 H32A 0.9900
C32 H32B 0.9900
C33 C34 1.529(5)
C33 H33A 0.9900
C33 H33B 0.9900
C34 C35 1.523(5)
C34 H34A 0.9900
C34 H34B 0.9900
C35 C36 1.529(5)
C35 H35A 0.9900
C35 H35B 0.9900
C36 H36A 0.9900
C36 H36B 0.9900
C41 C42 1.381(5)
C41 C46 1.381(5)
C42 C43 1.390(6)
C42 H42 0.9500
C43 C44 1.377(6)
C43 H43 0.9500
C44 C45 1.377(6)
C44 H44 0.9500
C45 C46 1.393(5)
C45 H45 0.9500
C46 H46 0.9500
C51 C52 1.392(5)
C51 C56 1.396(5)
C52 C53 1.397(5)
C52 H52 0.9500
C53 C54 1.379(5)
C53 H53 0.9500
C54 C55 1.374(5)
C54 H54 0.9500
C55 C56 1.384(5)
C55 H55 0.9500
C56 H56 0.9500
C61 C66 1.372(5)
C61 C62 1.389(5)
C62 C63 1.381(6)
C62 H62 0.9500
C63 C64 1.356(7)
C63 H63 0.9500
C64 C65 1.367(7)
C64 H64 0.9500
C65 C66 1.396(6)
C65 H65 0.9500
C66 H66 0.9500
C71 C72 1.395(5)
C71 C76 1.399(5)
C72 C73 1.396(5)
C72 H72 0.9500
C73 C74 1.370(7)
C73 H73 0.9500
C74 C75 1.383(7)
C74 H74 0.9500
C75 C76 1.370(6)
C75 H75 0.9500
C76 H76 0.9500
C81 C82 1.499(5)
C81 H81A 0.9800
C81 H81B 0.9800
C81 H81C 0.9800
C82 C83 1.496(5)
C82 H82A 0.9900
C82 H82B 0.9900
C83 C84 1.502(5)
C83 H83A 0.9900
C83 H83B 0.9900
C84 C85 1.497(5)
C84 H84A 0.9900
C84 H84B 0.9900
C85 C86 1.504(5)
C85 H85A 0.9900
C85 H85B 0.9900
C86 H86A 0.9800
C86 H86B 0.9800
C86 H86C 0.9800
C81X C82X 1.503(5)
C81X H81D 0.9800
C81X H81E 0.9800
C81X H81F 0.9800
C82X C83X 1.506(5)
C82X H82C 0.9900
C82X H82D 0.9900
C83X C84X 1.501(5)
C83X H83C 0.9900
C83X H83D 0.9900
C84X C85X 1.489(5)
C84X H84C 0.9900
C84X H84D 0.9900
C85X C86X 1.505(5)
C85X H85C 0.9900
C85X H85D 0.9900
C86X H86D 0.9800
C86X H86E 0.9800
C86X H86F 0.9800

loop_
_geom_hbond_atom_site_label_D
_geom_hbond_atom_site_label_H
_geom_hbond_atom_site_label_A
_geom_hbond_site_symmetry_A
_geom_hbond_distance_DH
_geom_hbond_distance_HA
_geom_hbond_distance_DA
_geom_hbond_angle_DHA
C35 H35B O20 4_564 0.99 2.60 3.297(5) 128
C36 H36B O4 3_766 0.99 2.54 3.393(4) 144
C42 H42 O7 2_755 0.95 2.56 3.401(5) 148
C52 H52 O19 4_664 0.95 2.52 3.448(4) 167
C55 H55 O14 4_564 0.95 2.54 3.278(5) 134
C62 H62 O18 2_646 0.95 2.59 3.501(5) 161
C82X H82D O8 3_666 0.99 2.55 3.391(16) 143
C81X H81F O17 4_565 0.98 2.59 3.48(2) 150
C82X H82C O11 1_456 0.99 2.59 3.528(14) 157

loop_
_geom_torsion_atom_site_label_1
_geom_torsion_atom_site_label_2
_geom_torsion_atom_site_label_3
_geom_torsion_atom_site_label_4
_geom_torsion
C51 P1 C31 C32 -161.5(3)
C41 P1 C31 C32 -55.9(3)
Ru1 P1 C31 C32 71.5(3)
P1 C31 C32 C33 -177.8(3)
C31 C32 C33 C34 -174.6(3)
C32 C33 C34 C35 -177.4(3)
C33 C34 C35 C36 173.7(3)
C34 C35 C36 P2 175.5(2)
C71 P2 C36 C35 160.6(3)
C61 P2 C36 C35 57.2(3)
Ru4 P2 C36 C35 -70.1(3)
C51 P1 C41 C42 54.3(3)
C31 P1 C41 C42 -51.8(3)
Ru1 P1 C41 C42 -178.0(3)
C51 P1 C41 C46 -128.3(3)
C31 P1 C41 C46 125.7(3)
Ru1 P1 C41 C46 -0.6(4)
C46 C41 C42 C43 0.5(6)
P1 C41 C42 C43 178.0(3)
C41 C42 C43 C44 -1.4(7)
C42 C43 C44 C45 1.7(7)
C43 C44 C45 C46 -1.2(7)
C42 C41 C46 C45 0.0(6)
P1 C41 C46 C45 -177.5(3)
C44 C45 C46 C41 0.4(6)
C31 P1 C51 C52 145.4(3)
C41 P1 C51 C52 39.9(3)
Ru1 P1 C51 C52 -88.3(3)
C31 P1 C51 C56 -36.3(3)
C41 P1 C51 C56 -141.8(3)
Ru1 P1 C51 C56 90.1(3)
C56 C51 C52 C53 -0.4(5)
P1 C51 C52 C53 178.0(3)
C51 C52 C53 C54 0.4(5)
C52 C53 C54 C55 0.1(6)
C53 C54 C55 C56 -0.7(6)
C54 C55 C56 C51 0.7(6)
C52 C51 C56 C55 -0.1(5)
P1 C51 C56 C55 -178.5(3)
C71 P2 C61 C66 127.9(4)
C36 P2 C61 C66 -125.2(4)
Ru4 P2 C61 C66 -0.4(4)
C71 P2 C61 C62 -51.7(3)
C36 P2 C61 C62 55.2(3)
Ru4 P2 C61 C62 -180.0(3)
C66 C61 C62 C63 0.2(6)
P2 C61 C62 C63 179.8(4)
C61 C62 C63 C64 -0.5(7)
C62 C63 C64 C65 0.9(8)
C63 C64 C65 C66 -0.9(9)
C62 C61 C66 C65 -0.2(7)
P2 C61 C66 C65 -179.8(4)
C64 C65 C66 C61 0.5(8)
C61 P2 C71 C72 131.1(3)
C36 P2 C71 C72 25.7(4)
Ru4 P2 C71 C72 -100.9(3)
C61 P2 C71 C76 -46.9(3)
C36 P2 C71 C76 -152.2(3)
Ru4 P2 C71 C76 81.1(3)
C76 C71 C72 C73 0.1(6)
P2 C71 C72 C73 -177.9(3)
C71 C72 C73 C74 -0.2(6)
C72 C73 C74 C75 0.3(7)
C73 C74 C75 C76 -0.3(7)
C74 C75 C76 C71 0.2(7)
C72 C71 C76 C75 -0.1(6)
P2 C71 C76 C75 178.0(3)
C81 C82 C83 C84 174(2)
C82 C83 C84 C85 -42(4)
C83 C84 C85 C86 -174(3)
C81X C82X C83X C84X -175.3(17)
C82X C83X C84X C85X 171.2(13)
C83X C84X C85X C86X 179.7(14)
